data_7235843
loop_
_publ_author_name
'Gao, Song'
'Fan, Rui Qing'
'Wang, Xin Ming'
'Qiang, Liang Sheng'
'Wei, Li Guo'
'Wang, Ping'
'Zhang, Hui Jie'
'Yang, Yu Lin'
'Wang, Yu Lei'

_publ_section_title
;
 An insight into the controllable synthesis of Cd(ii) complexes with a new
 multifunctional ligand and its application in dye-sensitized solar cells
 and luminescence properties
;
_journal_issue 11
_journal_name_full 'Journal of Materials Chemistry A'
_journal_page_first 6053
_journal_paper_doi 10.1039/C4TA06671E
_journal_volume 3
_journal_year 2015
_chemical_formula_sum 'C36 H40 Cd3 N4 O16'
_chemical_formula_weight 1121.95
_space_group_IT_number 2
_space_group_name_Hall '-P 1'
_space_group_name_H-M_alt 'P -1'
_symmetry_cell_setting triclinic
_symmetry_space_group_name_Hall '-P 1'
_symmetry_space_group_name_H-M 'P -1'
_atom_sites_solution_hydrogens geom
_atom_sites_solution_primary direct
_atom_sites_solution_secondary difmap
_audit_creation_method SHELXL-97
_audit_update_record
;
2014-10-13 deposited with the CCDC.
2015-01-30 downloaded from the CCDC.
;
_cell_angle_alpha 75.01(3)
_cell_angle_beta 89.27(3)
_cell_angle_gamma 87.55(3)
_cell_formula_units_Z 2
_cell_length_a 10.161(2)
_cell_length_b 12.773(3)
_cell_length_c 16.673(3)
_cell_measurement_reflns_used 7338
_cell_measurement_temperature 293(2)
_cell_measurement_theta_max 25.00
_cell_measurement_theta_min 3.03
_cell_volume 2088.4(8)
_computing_cell_refinement 'Bruker XSCANS'
_computing_data_collection 'Bruker XSCANS'
_computing_data_reduction 'Bruker SHELXTL'
_computing_molecular_graphics 'Bruker SHELXTL'
_computing_publication_material 'Bruker SHELXTL'
_computing_structure_refinement 'SHELXL-97 (Sheldrick, 1997)'
_computing_structure_solution 'SHELXS-97 (Sheldrick, 1990)'
_diffrn_ambient_temperature 293(2)
_diffrn_measured_fraction_theta_full 0.981
_diffrn_measured_fraction_theta_max 0.981
_diffrn_measurement_device_type 'Bruker Smart APEX CCD area detector'
_diffrn_measurement_method 'phi and omega scans'
_diffrn_radiation_monochromator graphite
_diffrn_radiation_source 'fine-focus sealed tube'
_diffrn_radiation_type MoK\a
_diffrn_radiation_wavelength 0.71073
_diffrn_reflns_av_R_equivalents 0.0490
_diffrn_reflns_av_sigmaI/netI 0.0726
_diffrn_reflns_limit_h_max 12
_diffrn_reflns_limit_h_min -12
_diffrn_reflns_limit_k_max 15
_diffrn_reflns_limit_k_min -15
_diffrn_reflns_limit_l_max 19
_diffrn_reflns_limit_l_min -19
_diffrn_reflns_number 16568
_diffrn_reflns_theta_full 25.00
_diffrn_reflns_theta_max 25.00
_diffrn_reflns_theta_min 3.03
_diffrn_standards_decay_% 0
_diffrn_standards_interval_count 0
_diffrn_standards_interval_time 0
_diffrn_standards_number 0
_exptl_absorpt_coefficient_mu 1.588
_exptl_absorpt_correction_T_max 0.813
_exptl_absorpt_correction_T_min 0.703
_exptl_absorpt_correction_type multi-scan
_exptl_crystal_colour colorless
_exptl_crystal_density_diffrn 1.784
_exptl_crystal_density_method 'not measured'
_exptl_crystal_description block
_exptl_crystal_F_000 1112
_exptl_crystal_size_max 0.27
_exptl_crystal_size_mid 0.19
_exptl_crystal_size_min 0.13
_refine_diff_density_max 0.574
_refine_diff_density_min -0.591
_refine_diff_density_rms 0.138
_refine_ls_extinction_method none
_refine_ls_goodness_of_fit_ref 1.132
_refine_ls_hydrogen_treatment mixed
_refine_ls_matrix_type full
_refine_ls_number_parameters 535
_refine_ls_number_reflns 7201
_refine_ls_number_restraints 0
_refine_ls_restrained_S_all 1.132
_refine_ls_R_factor_all 0.0369
_refine_ls_R_factor_gt 0.0303
_refine_ls_shift/su_max 0.005
_refine_ls_shift/su_mean 0.001
_refine_ls_structure_factor_coef Fsqd
_refine_ls_weighting_details 'calc w=1/[\s^2^(Fo^2^)+(0.0592P)^2^+0.0000P] where P=(Fo^2^+2Fc^2^)/3'
_refine_ls_weighting_scheme calc
_refine_ls_wR_factor_gt 0.0974
_refine_ls_wR_factor_ref 0.1110
_reflns_number_gt 6195
_reflns_number_total 7338
_reflns_threshold_expression >2sigma(I)
_cod_data_source_file c4ta06671e2.cif
_cod_data_source_block gs
_cod_depositor_comments
;
The following automatic conversions were performed:

data item '_symmetry_cell_setting' value 'Triclinic' was changed to
'triclinic' in accordance with the
/home/saulius/struct/COD-crude-data/automatic-downloads/DataCite-retrospective/RSC/depositions/lib/dictionaries/cif_core.dic
dictionary named 'cif_core.dic' version 2.4.2 last updated on
2011-04-26.

Automatic conversion script
Id: cif_fix_values 6909 2019-04-08 15:41:33Z antanas 
;
_cod_original_cell_volume 2088.4(7)
_cod_original_sg_symbol_H-M P-1
_cod_database_code 7235843

loop_
_symmetry_equiv_pos_as_xyz
'x, y, z'
'-x, -y, -z'

loop_
_atom_site_label
_atom_site_type_symbol
_atom_site_fract_x
_atom_site_fract_y
_atom_site_fract_z
_atom_site_U_iso_or_equiv
_atom_site_adp_type
_atom_site_occupancy
_atom_site_symmetry_multiplicity
_atom_site_calc_flag
_atom_site_refinement_flags
Cd1 Cd -0.09056(3) 0.21797(2) 0.598692(19) 0.02101(11) Uani 1 1 d .
Cd2 Cd 0.56211(3) -0.28582(3) 1.10256(2) 0.02254(11) Uani 1 1 d .
Cd3 Cd 0.5000 -0.5000 1.0000 0.01968(12) Uani 1 2 d S
Cd4 Cd 0.0000 0.0000 0.5000 0.01976(12) Uani 1 2 d S
O1 O 0.0154(4) 0.0872(3) 0.6908(2) 0.0424(9) Uani 1 1 d .
O2 O 0.0306(4) -0.0559(3) 0.6359(2) 0.0511(11) Uani 1 1 d .
O3 O 0.4009(4) -0.2069(3) 1.0190(2) 0.0399(9) Uani 1 1 d .
O4 O 0.3562(3) -0.3591(3) 0.9869(2) 0.0417(9) Uani 1 1 d .
O5 O 0.0536(3) 0.2987(3) 0.5050(2) 0.0405(9) Uani 1 1 d .
O6 O 0.1312(3) 0.1418(3) 0.4817(2) 0.0379(8) Uani 1 1 d .
O7 O 0.4508(4) 0.5860(3) 0.1903(2) 0.0426(9) Uani 1 1 d .
O8 O 0.4701(4) 0.4435(3) 0.1371(2) 0.0424(9) Uani 1 1 d .
O9 O -0.1781(3) 0.1155(3) 0.5144(2) 0.0285(7) Uani 1 1 d .
O10 O -0.2967(3) 0.1331(3) 0.6222(2) 0.0359(8) Uani 1 1 d .
O11 O 0.7768(3) -0.3679(3) 1.1236(2) 0.0357(8) Uani 1 1 d .
O12 O 0.6642(3) -0.3860(3) 1.0161(2) 0.0292(7) Uani 1 1 d .
O13 O -0.0577(4) 0.3083(3) 0.6979(2) 0.0498(10) Uani 1 1 d .
O14 O -0.2237(4) 0.3670(3) 0.5259(3) 0.0424(9) Uani 1 1 d .
O15 O 0.5681(5) -0.2117(3) 1.2109(3) 0.0518(10) Uani 1 1 d .
O16 O 0.6740(5) -0.1312(3) 1.0207(3) 0.0552(11) Uani 1 1 d .
N1 N -0.0790(4) 0.2152(4) 0.8330(3) 0.0452(12) Uani 1 1 d .
N2 N -0.2296(5) 0.4250(4) 0.3866(3) 0.0559(14) Uani 1 1 d .
N3 N 0.5967(4) -0.2657(5) 1.3494(3) 0.0472(13) Uani 1 1 d .
N4 N 0.6705(6) -0.0952(5) 0.8807(3) 0.0559(14) Uani 1 1 d .
C1 C 0.1214(4) -0.0756(4) 0.7682(3) 0.0271(10) Uani 1 1 d .
C2 C 0.1654(5) -0.0261(5) 0.8260(3) 0.0390(13) Uani 1 1 d .
H2A H 0.1468 0.0474 0.8199 0.047 Uiso 1 1 calc R
C3 C 0.2377(5) -0.0861(4) 0.8938(3) 0.0328(11) Uani 1 1 d .
H3A H 0.2694 -0.0521 0.9323 0.039 Uiso 1 1 calc R
C4 C 0.2631(4) -0.1965(4) 0.9044(3) 0.0276(10) Uani 1 1 d .
C5 C 0.2176(7) -0.2437(5) 0.8466(4) 0.0534(17) Uani 1 1 d .
H5A H 0.2361 -0.3174 0.8532 0.064 Uiso 1 1 calc R
C6 C 0.1449(6) -0.1871(4) 0.7784(4) 0.0473(15) Uani 1 1 d .
H6A H 0.1127 -0.2219 0.7406 0.057 Uiso 1 1 calc R
C7 C 0.0493(4) -0.0078(4) 0.6913(3) 0.0267(10) Uani 1 1 d .
C8 C 0.3466(4) -0.2606(4) 0.9762(3) 0.0333(12) Uani 1 1 d .
C9 C 0.2037(4) 0.3077(4) 0.3948(3) 0.0273(10) Uani 1 1 d .
C10 C 0.2002(5) 0.4182(4) 0.3757(3) 0.0385(13) Uani 1 1 d .
H10A H 0.1469 0.4539 0.4069 0.046 Uiso 1 1 calc R
C11 C 0.2752(5) 0.4798(4) 0.3100(4) 0.0386(13) Uani 1 1 d .
H11A H 0.2739 0.5550 0.2989 0.046 Uiso 1 1 calc R
C12 C 0.3511(4) 0.4261(4) 0.2623(3) 0.0289(10) Uani 1 1 d .
C13 C 0.3541(6) 0.3138(4) 0.2812(4) 0.0431(14) Uani 1 1 d .
H13A H 0.4062 0.2773 0.2500 0.052 Uiso 1 1 calc R
C14 C 0.2800(6) 0.2563(5) 0.3461(4) 0.0467(15) Uani 1 1 d .
H14A H 0.2814 0.1810 0.3575 0.056 Uiso 1 1 calc R
C15 C 0.1231(4) 0.2426(4) 0.4656(3) 0.0257(10) Uani 1 1 d .
C16 C 0.4297(4) 0.4893(4) 0.1900(3) 0.0279(10) Uani 1 1 d .
C17 C -0.3938(4) 0.0478(4) 0.5278(3) 0.0260(10) Uani 1 1 d .
C18 C -0.5057(5) 0.0194(5) 0.5779(3) 0.0378(12) Uani 1 1 d .
H18A H -0.5094 0.0322 0.6303 0.045 Uiso 1 1 calc R
C19 C -0.3893(4) 0.0277(4) 0.4500(3) 0.0325(11) Uani 1 1 d .
H19A H -0.3157 0.0458 0.4163 0.039 Uiso 1 1 calc R
C20 C -0.2835(4) 0.1002(4) 0.5588(3) 0.0303(11) Uani 1 1 d .
C21 C 0.8875(4) -0.4557(4) 1.0287(3) 0.0286(11) Uani 1 1 d .
C22 C 1.0009(4) -0.4811(4) 1.0780(3) 0.0345(11) Uani 1 1 d .
H22A H 1.0010 -0.4687 1.1306 0.041 Uiso 1 1 calc R
C23 C 0.8875(4) -0.4757(4) 0.9514(3) 0.0326(11) Uani 1 1 d .
H23A H 0.8119 -0.4600 0.9189 0.039 Uiso 1 1 calc R
C24 C 0.7685(4) -0.4022(4) 1.0592(3) 0.0301(11) Uani 1 1 d .
C25 C -0.0169(5) 0.2757(5) 0.7701(3) 0.0380(12) Uani 1 1 d .
H25A H 0.0665 0.2965 0.7806 0.046 Uiso 1 1 calc R
C26 C -0.0203(7) 0.1829(6) 0.9162(4) 0.0611(18) Uani 1 1 d .
H26A H 0.0627 0.2164 0.9152 0.092 Uiso 1 1 calc R
H26B H -0.0068 0.1055 0.9330 0.092 Uiso 1 1 calc R
H26C H -0.0784 0.2058 0.9549 0.092 Uiso 1 1 calc R
C27 C -0.2056(7) 0.1747(8) 0.8210(6) 0.089(3) Uani 1 1 d .
H27A H -0.2314 0.2018 0.7640 0.134 Uiso 1 1 calc R
H27B H -0.2697 0.1985 0.8560 0.134 Uiso 1 1 calc R
H27C H -0.1998 0.0969 0.8351 0.134 Uiso 1 1 calc R
C28 C -0.1861(6) 0.4265(5) 0.4588(4) 0.0518(16) Uani 1 1 d .
H28 H -0.1220 0.4756 0.4608 0.062 Uiso 1 1 calc R
C29 C -0.3275(10) 0.3479(8) 0.3781(6) 0.095(3) Uani 1 1 d .
H29A H -0.3559 0.3083 0.4322 0.142 Uiso 1 1 calc R
H29B H -0.2891 0.2982 0.3491 0.142 Uiso 1 1 calc R
H29C H -0.4018 0.3865 0.3474 0.142 Uiso 1 1 calc R
C30 C -0.1777(11) 0.4907(9) 0.3102(6) 0.118(4) Uani 1 1 d .
H30A H -0.1152 0.5387 0.3224 0.177 Uiso 1 1 calc R
H30B H -0.2483 0.5325 0.2777 0.177 Uiso 1 1 calc R
H30C H -0.1349 0.4447 0.2796 0.177 Uiso 1 1 calc R
C31 C 0.5307(6) -0.2621(5) 1.2828(4) 0.0440(14) Uani 1 1 d .
H31A H 0.4522 -0.2982 1.2880 0.053 Uiso 1 1 calc R
C32 C 0.5518(7) -0.3202(7) 1.4303(4) 0.067(2) Uani 1 1 d .
H32A H 0.4695 -0.3526 1.4258 0.101 Uiso 1 1 calc R
H32B H 0.5398 -0.2691 1.4633 0.101 Uiso 1 1 calc R
H32C H 0.6158 -0.3757 1.4562 0.101 Uiso 1 1 calc R
C33 C 0.7210(6) -0.2108(7) 1.3445(5) 0.072(2) Uani 1 1 d .
H33A H 0.7406 -0.1765 1.2875 0.109 Uiso 1 1 calc R
H33B H 0.7904 -0.2629 1.3675 0.109 Uiso 1 1 calc R
H33C H 0.7136 -0.1570 1.3754 0.109 Uiso 1 1 calc R
C34 C 0.6269(7) -0.0852(5) 0.9520(4) 0.0532(16) Uani 1 1 d .
H34A H 0.5534 -0.0391 0.9513 0.064 Uiso 1 1 calc R
C35 C 0.7835(10) -0.1649(7) 0.8758(6) 0.098(3) Uani 1 1 d .
H35A H 0.8209 -0.1929 0.9301 0.147 Uiso 1 1 calc R
H35B H 0.8479 -0.1244 0.8393 0.147 Uiso 1 1 calc R
H35C H 0.7572 -0.2240 0.8547 0.147 Uiso 1 1 calc R
C36 C 0.6004(10) -0.0429(6) 0.8034(5) 0.082(3) Uani 1 1 d .
H36A H 0.5279 0.0016 0.8151 0.124 Uiso 1 1 calc R
H36B H 0.5678 -0.0974 0.7795 0.124 Uiso 1 1 calc R
H36C H 0.6595 0.0014 0.7651 0.124 Uiso 1 1 calc R

loop_
_atom_site_aniso_label
_atom_site_aniso_U_11
_atom_site_aniso_U_22
_atom_site_aniso_U_33
_atom_site_aniso_U_23
_atom_site_aniso_U_13
_atom_site_aniso_U_12
Cd1 0.02113(17) 0.02244(19) 0.01803(18) -0.00223(13) -0.00173(12) -0.00301(12)
Cd2 0.02341(17) 0.02418(19) 0.01843(19) -0.00263(14) -0.00114(13) -0.00056(13)
Cd3 0.0215(2) 0.0199(2) 0.0171(2) -0.00382(18) 0.00076(17) -0.00010(17)
Cd4 0.0231(2) 0.0194(2) 0.0164(2) -0.00338(18) -0.00235(17) -0.00339(17)
O1 0.052(2) 0.042(2) 0.029(2) -0.0039(17) -0.0151(17) 0.0155(18)
O2 0.077(3) 0.055(3) 0.019(2) -0.0061(18) -0.0172(19) 0.008(2)
O3 0.049(2) 0.0289(19) 0.036(2) 0.0011(17) -0.0185(17) 0.0042(16)
O4 0.0379(18) 0.038(2) 0.042(2) -0.0010(17) -0.0075(17) 0.0207(16)
O5 0.0397(19) 0.044(2) 0.034(2) -0.0012(17) 0.0147(16) -0.0062(17)
O6 0.0366(18) 0.035(2) 0.038(2) -0.0004(17) 0.0014(15) -0.0160(15)
O7 0.063(2) 0.029(2) 0.033(2) -0.0003(16) 0.0184(18) -0.0205(18)
O8 0.069(2) 0.033(2) 0.0218(19) -0.0012(16) 0.0151(18) -0.0057(18)
O9 0.0211(14) 0.0242(17) 0.041(2) -0.0081(15) -0.0041(14) -0.0054(12)
O10 0.0318(17) 0.045(2) 0.034(2) -0.0151(17) 0.0018(15) -0.0149(15)
O11 0.0308(17) 0.042(2) 0.035(2) -0.0127(17) -0.0012(15) 0.0033(15)
O12 0.0189(14) 0.0314(18) 0.040(2) -0.0129(16) -0.0024(14) -0.0050(13)
O13 0.072(3) 0.051(2) 0.030(2) -0.0179(19) -0.013(2) 0.010(2)
O14 0.046(2) 0.034(2) 0.040(2) 0.0028(17) -0.0024(17) 0.0050(17)
O15 0.085(3) 0.043(2) 0.030(2) -0.0126(18) 0.004(2) -0.020(2)
O16 0.080(3) 0.043(2) 0.040(3) 0.000(2) -0.003(2) -0.033(2)
N1 0.036(2) 0.069(3) 0.036(3) -0.022(3) 0.001(2) -0.003(2)
N2 0.066(3) 0.054(3) 0.037(3) 0.008(2) -0.011(3) -0.005(3)
N3 0.027(2) 0.082(4) 0.034(3) -0.019(3) -0.0002(19) 0.004(2)
N4 0.071(3) 0.063(4) 0.031(3) -0.008(2) 0.008(2) 0.002(3)
C1 0.036(2) 0.021(2) 0.022(2) -0.0004(19) -0.0069(19) 0.0018(19)
C2 0.050(3) 0.040(3) 0.026(3) -0.011(2) -0.013(2) 0.020(2)
C3 0.048(3) 0.023(2) 0.026(3) -0.003(2) -0.010(2) 0.000(2)
C4 0.035(2) 0.023(2) 0.022(2) 0.0008(19) -0.006(2) 0.0027(19)
C5 0.083(4) 0.041(3) 0.035(3) -0.011(3) -0.024(3) 0.030(3)
C6 0.080(4) 0.030(3) 0.032(3) -0.009(2) -0.025(3) 0.013(3)
C7 0.034(2) 0.021(2) 0.022(3) 0.0014(19) -0.0033(19) -0.0043(19)
C8 0.024(2) 0.050(3) 0.022(3) -0.004(2) -0.0023(19) 0.016(2)
C9 0.032(2) 0.022(2) 0.024(3) 0.0015(19) 0.0023(19) -0.0072(19)
C10 0.051(3) 0.026(3) 0.037(3) -0.006(2) 0.021(3) -0.002(2)
C11 0.054(3) 0.019(2) 0.040(3) -0.002(2) 0.021(3) -0.008(2)
C12 0.028(2) 0.042(3) 0.017(2) -0.009(2) 0.0053(18) -0.003(2)
C13 0.056(3) 0.032(3) 0.046(4) -0.019(3) 0.023(3) -0.011(2)
C14 0.065(4) 0.029(3) 0.043(3) -0.004(3) 0.018(3) -0.003(3)
C15 0.023(2) 0.031(3) 0.023(2) -0.004(2) -0.0024(18) -0.0111(19)
C16 0.033(2) 0.027(3) 0.020(2) 0.001(2) 0.0006(19) -0.005(2)
C17 0.023(2) 0.017(2) 0.034(3) 0.001(2) -0.0036(19) -0.0051(17)
C18 0.029(2) 0.059(4) 0.027(3) -0.013(3) 0.003(2) -0.008(2)
C19 0.023(2) 0.037(3) 0.036(3) -0.005(2) 0.001(2) -0.009(2)
C20 0.017(2) 0.041(3) 0.030(3) -0.003(2) -0.0043(19) 0.0019(19)
C21 0.020(2) 0.033(3) 0.034(3) -0.011(2) -0.001(2) -0.0009(19)
C22 0.028(2) 0.046(3) 0.031(3) -0.013(2) 0.000(2) -0.001(2)
C23 0.022(2) 0.037(3) 0.039(3) -0.009(2) -0.006(2) 0.001(2)
C24 0.019(2) 0.039(3) 0.031(3) -0.007(2) 0.0039(19) 0.0002(19)
C25 0.044(3) 0.043(3) 0.031(3) -0.016(2) -0.001(2) -0.012(2)
C26 0.080(4) 0.066(4) 0.035(4) -0.005(3) 0.005(3) -0.029(4)
C27 0.054(4) 0.130(8) 0.080(6) -0.016(6) 0.013(4) -0.032(5)
C28 0.047(3) 0.048(4) 0.055(4) -0.004(3) -0.008(3) 0.005(3)
C29 0.134(8) 0.077(6) 0.068(6) -0.002(5) -0.019(5) -0.041(6)
C30 0.138(9) 0.137(9) 0.048(6) 0.036(6) 0.002(6) -0.016(8)
C31 0.041(3) 0.063(4) 0.033(3) -0.021(3) 0.000(2) -0.010(3)
C32 0.064(4) 0.099(6) 0.033(4) -0.009(4) -0.001(3) 0.009(4)
C33 0.048(4) 0.104(6) 0.072(5) -0.032(5) -0.006(3) -0.023(4)
C34 0.061(4) 0.054(4) 0.043(4) -0.008(3) 0.009(3) -0.014(3)
C35 0.131(8) 0.080(6) 0.071(6) -0.001(5) 0.031(6) 0.013(6)
C36 0.142(8) 0.055(5) 0.041(4) 0.004(3) -0.013(5) 0.000(5)

loop_
_atom_type_symbol
_atom_type_description
_atom_type_scat_dispersion_real
_atom_type_scat_dispersion_imag
_atom_type_scat_source
C C 0.0033 0.0016 'International Tables Vol C Tables 4.2.6.8 and 6.1.1.4'
H H 0.0000 0.0000 'International Tables Vol C Tables 4.2.6.8 and 6.1.1.4'
Cd Cd -0.8075 1.2024 'International Tables Vol C Tables 4.2.6.8 and 6.1.1.4'
N N 0.0061 0.0033 'International Tables Vol C Tables 4.2.6.8 and 6.1.1.4'
O O 0.0106 0.0060 'International Tables Vol C Tables 4.2.6.8 and 6.1.1.4'

loop_
_geom_angle_atom_site_label_1
_geom_angle_atom_site_label_2
_geom_angle_atom_site_label_3
_geom_angle
_geom_angle_site_symmetry_1
_geom_angle_site_symmetry_3
O1 Cd1 O5 108.02(14) . .
O1 Cd1 O13 81.15(14) . .
O5 Cd1 O13 99.36(16) . .
O1 Cd1 O14 167.60(14) . .
O5 Cd1 O14 80.63(14) . .
O13 Cd1 O14 88.77(14) . .
O1 Cd1 O9 99.70(13) . .
O5 Cd1 O9 94.75(14) . .
O13 Cd1 O9 164.88(14) . .
O14 Cd1 O9 88.16(13) . .
O1 Cd1 O10 94.14(14) . .
O5 Cd1 O10 146.06(14) . .
O13 Cd1 O10 109.43(15) . .
O14 Cd1 O10 82.36(14) . .
O9 Cd1 O10 55.47(12) . .
O1 Cd1 C20 98.72(15) . .
O5 Cd1 C20 121.23(15) . .
O13 Cd1 C20 136.54(16) . .
O14 Cd1 C20 83.62(14) . .
O9 Cd1 C20 28.34(13) . .
O10 Cd1 C20 27.17(13) . .
O1 Cd1 Cd4 71.83(10) . .
O5 Cd1 Cd4 78.96(11) . .
O13 Cd1 Cd4 150.67(10) . .
O14 Cd1 Cd4 119.36(10) . .
O9 Cd1 Cd4 38.47(7) . .
O10 Cd1 Cd4 84.21(9) . .
C20 Cd1 Cd4 61.06(10) . .
O3 Cd2 O7 99.50(15) . 1_546
O3 Cd2 O15 109.33(16) . .
O7 Cd2 O15 83.81(15) 1_546 .
O3 Cd2 O12 98.30(13) . .
O7 Cd2 O12 101.26(13) 1_546 .
O15 Cd2 O12 150.77(14) . .
O3 Cd2 O11 150.40(14) . .
O7 Cd2 O11 99.24(14) 1_546 .
O15 Cd2 O11 95.31(15) . .
O12 Cd2 O11 55.52(12) . .
O3 Cd2 O16 80.42(15) . .
O7 Cd2 O16 171.88(15) 1_546 .
O15 Cd2 O16 88.54(15) . .
O12 Cd2 O16 86.76(14) . .
O11 Cd2 O16 84.17(15) . .
O3 Cd2 C24 124.79(15) . .
O7 Cd2 C24 102.16(15) 1_546 .
O15 Cd2 C24 123.00(16) . .
O12 Cd2 C24 27.78(14) . .
O11 Cd2 C24 27.74(14) . .
O16 Cd2 C24 84.31(16) . .
O3 Cd2 Cd3 79.91(10) . .
O7 Cd2 Cd3 71.65(10) 1_546 .
O15 Cd2 Cd3 155.05(11) . .
O12 Cd2 Cd3 38.27(7) . .
O11 Cd2 Cd3 84.52(9) . .
O16 Cd2 Cd3 116.17(11) . .
C24 Cd2 Cd3 60.47(11) . .
O8 Cd3 O8 180.000(1) 2_656 1_546
O8 Cd3 O4 93.07(14) 2_656 2_647
O8 Cd3 O4 86.93(14) 1_546 2_647
O8 Cd3 O4 86.93(14) 2_656 .
O8 Cd3 O4 93.07(14) 1_546 .
O4 Cd3 O4 180.000(1) 2_647 .
O8 Cd3 O12 88.28(14) 2_656 .
O8 Cd3 O12 91.72(14) 1_546 .
O4 Cd3 O12 92.15(13) 2_647 .
O4 Cd3 O12 87.85(13) . .
O8 Cd3 O12 91.72(14) 2_656 2_647
O8 Cd3 O12 88.28(14) 1_546 2_647
O4 Cd3 O12 87.85(13) 2_647 2_647
O4 Cd3 O12 92.15(13) . 2_647
O12 Cd3 O12 180.0 . 2_647
O8 Cd3 Cd2 68.48(10) 2_656 2_647
O8 Cd3 Cd2 111.52(10) 1_546 2_647
O4 Cd3 Cd2 59.82(11) 2_647 2_647
O4 Cd3 Cd2 120.18(11) . 2_647
O12 Cd3 Cd2 140.92(8) . 2_647
O12 Cd3 Cd2 39.08(8) 2_647 2_647
O8 Cd3 Cd2 111.52(10) 2_656 .
O8 Cd3 Cd2 68.48(10) 1_546 .
O4 Cd3 Cd2 120.18(11) 2_647 .
O4 Cd3 Cd2 59.82(11) . .
O12 Cd3 Cd2 39.08(8) . .
O12 Cd3 Cd2 140.92(8) 2_647 .
Cd2 Cd3 Cd2 180.0 2_647 .
O2 Cd4 O2 180.0 . 2_556
O2 Cd4 O6 94.96(16) . .
O2 Cd4 O6 85.04(16) 2_556 .
O2 Cd4 O6 85.04(16) . 2_556
O2 Cd4 O6 94.96(16) 2_556 2_556
O6 Cd4 O6 180.0 . 2_556
O2 Cd4 O9 87.46(14) . 2_556
O2 Cd4 O9 92.54(14) 2_556 2_556
O6 Cd4 O9 91.51(12) . 2_556
O6 Cd4 O9 88.49(12) 2_556 2_556
O2 Cd4 O9 92.54(14) . .
O2 Cd4 O9 87.46(14) 2_556 .
O6 Cd4 O9 88.49(12) . .
O6 Cd4 O9 91.51(12) 2_556 .
O9 Cd4 O9 180.00(18) 2_556 .
O2 Cd4 Cd1 110.39(11) . 2_556
O2 Cd4 Cd1 69.61(11) 2_556 2_556
O6 Cd4 Cd1 118.91(10) . 2_556
O6 Cd4 Cd1 61.09(10) 2_556 2_556
O9 Cd4 Cd1 38.92(8) 2_556 2_556
O9 Cd4 Cd1 141.08(8) . 2_556
O2 Cd4 Cd1 69.61(11) . .
O2 Cd4 Cd1 110.39(11) 2_556 .
O6 Cd4 Cd1 61.09(10) . .
O6 Cd4 Cd1 118.91(10) 2_556 .
O9 Cd4 Cd1 141.08(8) 2_556 .
O9 Cd4 Cd1 38.92(8) . .
Cd1 Cd4 Cd1 180.0 2_556 .
C7 O1 Cd1 132.3(3) . .
C7 O2 Cd4 133.5(4) . .
C8 O3 Cd2 118.5(3) . .
C8 O4 Cd3 143.9(3) . .
C15 O5 Cd1 119.7(3) . .
C15 O6 Cd4 139.8(3) . .
C16 O7 Cd2 131.4(3) . 1_564
C16 O8 Cd3 133.3(3) . 1_564
C20 O9 Cd4 132.3(3) . .
C20 O9 Cd1 91.3(3) . .
Cd4 O9 Cd1 102.62(11) . .
C20 O10 Cd1 91.5(3) . .
C24 O11 Cd2 91.6(3) . .
C24 O12 Cd3 132.4(3) . .
C24 O12 Cd2 91.8(3) . .
Cd3 O12 Cd2 102.66(11) . .
C25 O13 Cd1 131.1(4) . .
C28 O14 Cd1 120.7(4) . .
C31 O15 Cd2 121.8(4) . .
C34 O16 Cd2 117.3(4) . .
C25 N1 C27 120.1(6) . .
C25 N1 C26 121.3(5) . .
C27 N1 C26 118.5(6) . .
C28 N2 C30 122.9(7) . .
C28 N2 C29 121.0(6) . .
C30 N2 C29 115.9(8) . .
C31 N3 C32 122.5(6) . .
C31 N3 C33 120.6(6) . .
C32 N3 C33 116.9(6) . .
C34 N4 C35 120.8(6) . .
C34 N4 C36 121.3(6) . .
C35 N4 C36 117.8(6) . .
C2 C1 C6 120.4(5) . .
C2 C1 C7 119.5(4) . .
C6 C1 C7 120.1(4) . .
C1 C2 C3 119.9(5) . .
C1 C2 H2A 120.1 . .
C3 C2 H2A 120.1 . .
C4 C3 C2 120.4(5) . .
C4 C3 H3A 119.8 . .
C2 C3 H3A 119.8 . .
C5 C4 C3 118.6(5) . .
C5 C4 C8 121.0(4) . .
C3 C4 C8 120.3(5) . .
C4 C5 C6 122.8(5) . .
C4 C5 H5A 118.6 . .
C6 C5 H5A 118.6 . .
C5 C6 C1 117.8(5) . .
C5 C6 H6A 121.1 . .
C1 C6 H6A 121.1 . .
O1 C7 O2 127.9(5) . .
O1 C7 C1 117.1(4) . .
O2 C7 C1 115.1(4) . .
O4 C8 O3 126.0(5) . .
O4 C8 C4 117.6(5) . .
O3 C8 C4 116.4(5) . .
C10 C9 C14 118.4(5) . .
C10 C9 C15 121.2(4) . .
C14 C9 C15 120.4(4) . .
C9 C10 C11 121.7(5) . .
C9 C10 H10A 119.2 . .
C11 C10 H10A 119.2 . .
C12 C11 C10 118.7(5) . .
C12 C11 H11A 120.6 . .
C10 C11 H11A 120.6 . .
C11 C12 C13 119.7(5) . .
C11 C12 C16 120.3(4) . .
C13 C12 C16 120.0(4) . .
C14 C13 C12 120.0(5) . .
C14 C13 H13A 120.0 . .
C12 C13 H13A 120.0 . .
C13 C14 C9 121.5(5) . .
C13 C14 H14A 119.2 . .
C9 C14 H14A 119.2 . .
O6 C15 O5 125.9(4) . .
O6 C15 C9 119.0(4) . .
O5 C15 C9 115.1(4) . .
O8 C16 O7 125.5(4) . .
O8 C16 C12 118.8(4) . .
O7 C16 C12 115.6(4) . .
C19 C17 C18 119.0(4) . .
C19 C17 C20 121.4(4) . .
C18 C17 C20 119.6(5) . .
C19 C18 C17 120.8(5) 2_456 .
C19 C18 H18A 119.6 2_456 .
C17 C18 H18A 119.6 . .
C18 C19 C17 120.2(5) 2_456 .
C18 C19 H19A 119.9 2_456 .
C17 C19 H19A 119.9 . .
O10 C20 O9 121.7(4) . .
O10 C20 C17 120.8(4) . .
O9 C20 C17 117.4(4) . .
O10 C20 Cd1 61.4(3) . .
O9 C20 Cd1 60.4(2) . .
C17 C20 Cd1 172.6(3) . .
C23 C21 C22 119.7(4) . .
C23 C21 C24 120.6(4) . .
C22 C21 C24 119.7(5) . .
C23 C22 C21 120.0(5) 2_747 .
C23 C22 H22A 120.0 2_747 .
C21 C22 H22A 120.0 . .
C21 C23 C22 120.3(5) . 2_747
C21 C23 H23A 119.9 . .
C22 C23 H23A 119.9 2_747 .
O11 C24 O12 121.1(4) . .
O11 C24 C21 120.0(4) . .
O12 C24 C21 118.7(5) . .
O11 C24 Cd2 60.7(2) . .
O12 C24 Cd2 60.5(2) . .
C21 C24 Cd2 173.9(4) . .
O13 C25 N1 126.5(5) . .
O13 C25 H25A 116.7 . .
N1 C25 H25A 116.7 . .
N1 C26 H26A 109.5 . .
N1 C26 H26B 109.5 . .
H26A C26 H26B 109.5 . .
N1 C26 H26C 109.5 . .
H26A C26 H26C 109.5 . .
H26B C26 H26C 109.5 . .
N1 C27 H27A 109.5 . .
N1 C27 H27B 109.5 . .
H27A C27 H27B 109.5 . .
N1 C27 H27C 109.5 . .
H27A C27 H27C 109.5 . .
H27B C27 H27C 109.5 . .
O14 C28 N2 124.7(6) . .
O14 C28 H28 117.6 . .
N2 C28 H28 117.6 . .
N2 C29 H29A 109.5 . .
N2 C29 H29B 109.5 . .
H29A C29 H29B 109.5 . .
N2 C29 H29C 109.5 . .
H29A C29 H29C 109.5 . .
H29B C29 H29C 109.5 . .
N2 C30 H30A 109.5 . .
N2 C30 H30B 109.5 . .
H30A C30 H30B 109.5 . .
N2 C30 H30C 109.5 . .
H30A C30 H30C 109.5 . .
H30B C30 H30C 109.5 . .
O15 C31 N3 123.0(6) . .
O15 C31 H31A 118.5 . .
N3 C31 H31A 118.5 . .
N3 C32 H32A 109.5 . .
N3 C32 H32B 109.5 . .
H32A C32 H32B 109.5 . .
N3 C32 H32C 109.5 . .
H32A C32 H32C 109.5 . .
H32B C32 H32C 109.5 . .
N3 C33 H33A 109.5 . .
N3 C33 H33B 109.5 . .
H33A C33 H33B 109.5 . .
N3 C33 H33C 109.5 . .
H33A C33 H33C 109.5 . .
H33B C33 H33C 109.5 . .
O16 C34 N4 126.2(7) . .
O16 C34 H34A 116.9 . .
N4 C34 H34A 116.9 . .
N4 C35 H35A 109.5 . .
N4 C35 H35B 109.5 . .
H35A C35 H35B 109.5 . .
N4 C35 H35C 109.5 . .
H35A C35 H35C 109.5 . .
H35B C35 H35C 109.5 . .
N4 C36 H36A 109.5 . .
N4 C36 H36B 109.5 . .
H36A C36 H36B 109.5 . .
N4 C36 H36C 109.5 . .
H36A C36 H36C 109.5 . .
H36B C36 H36C 109.5 . .

loop_
_geom_bond_atom_site_label_1
_geom_bond_atom_site_label_2
_geom_bond_distance
_geom_bond_site_symmetry_2
Cd1 O1 2.206(3) .
Cd1 O5 2.210(3) .
Cd1 O13 2.283(4) .
Cd1 O14 2.357(4) .
Cd1 O9 2.358(3) .
Cd1 O10 2.381(3) .
Cd1 C20 2.711(5) .
Cd1 Cd4 3.6631(10) .
Cd2 O3 2.198(3) .
Cd2 O7 2.231(3) 1_546
Cd2 O15 2.248(4) .
Cd2 O12 2.365(3) .
Cd2 O11 2.369(3) .
Cd2 O16 2.411(4) .
Cd2 C24 2.717(5) .
Cd2 Cd3 3.6608(10) .
Cd3 O8 2.233(4) 2_656
Cd3 O8 2.233(4) 1_546
Cd3 O4 2.236(3) 2_647
Cd3 O4 2.236(3) .
Cd3 O12 2.324(3) .
Cd3 O12 2.324(3) 2_647
Cd3 Cd2 3.6608(10) 2_647
Cd4 O2 2.215(4) .
Cd4 O2 2.215(4) 2_556
Cd4 O6 2.250(3) .
Cd4 O6 2.250(3) 2_556
Cd4 O9 2.335(3) 2_556
Cd4 O9 2.335(3) .
Cd4 Cd1 3.6631(10) 2_556
O1 C7 1.245(6) .
O2 C7 1.254(6) .
O3 C8 1.257(6) .
O4 C8 1.224(6) .
O5 C15 1.278(6) .
O6 C15 1.245(6) .
O7 C16 1.264(6) .
O7 Cd2 2.231(3) 1_564
O8 C16 1.234(6) .
O8 Cd3 2.233(4) 1_564
O9 C20 1.287(6) .
O10 C20 1.238(6) .
O11 C24 1.265(6) .
O12 C24 1.267(6) .
O13 C25 1.238(7) .
O14 C28 1.244(8) .
O15 C31 1.268(7) .
O16 C34 1.235(8) .
N1 C25 1.304(7) .
N1 C27 1.441(9) .
N1 C26 1.468(8) .
N2 C28 1.293(9) .
N2 C30 1.440(10) .
N2 C29 1.463(10) .
N3 C31 1.293(7) .
N3 C32 1.428(8) .
N3 C33 1.462(8) .
N4 C34 1.299(8) .
N4 C35 1.438(10) .
N4 C36 1.466(9) .
C1 C2 1.371(7) .
C1 C6 1.400(7) .
C1 C7 1.525(6) .
C2 C3 1.389(7) .
C2 H2A 0.9300 .
C3 C4 1.388(7) .
C3 H3A 0.9300 .
C4 C5 1.358(8) .
C4 C8 1.510(6) .
C5 C6 1.383(8) .
C5 H5A 0.9300 .
C6 H6A 0.9300 .
C9 C10 1.363(7) .
C9 C14 1.382(7) .
C9 C15 1.510(6) .
C10 C11 1.409(7) .
C10 H10A 0.9300 .
C11 C12 1.385(7) .
C11 H11A 0.9300 .
C12 C13 1.386(7) .
C12 C16 1.507(6) .
C13 C14 1.376(8) .
C13 H13A 0.9300 .
C14 H14A 0.9300 .
C17 C19 1.386(7) .
C17 C18 1.406(7) .
C17 C20 1.493(7) .
C18 C19 1.388(7) 2_456
C18 H18A 0.9300 .
C19 C18 1.388(7) 2_456
C19 H19A 0.9300 .
C21 C23 1.376(7) .
C21 C22 1.401(7) .
C21 C24 1.511(6) .
C22 C23 1.379(7) 2_747
C22 H22A 0.9300 .
C23 C22 1.379(7) 2_747
C23 H23A 0.9300 .
C25 H25A 0.9300 .
C26 H26A 0.9600 .
C26 H26B 0.9600 .
C26 H26C 0.9600 .
C27 H27A 0.9600 .
C27 H27B 0.9600 .
C27 H27C 0.9600 .
C28 H28 0.9300 .
C29 H29A 0.9600 .
C29 H29B 0.9600 .
C29 H29C 0.9600 .
C30 H30A 0.9600 .
C30 H30B 0.9600 .
C30 H30C 0.9600 .
C31 H31A 0.9300 .
C32 H32A 0.9600 .
C32 H32B 0.9600 .
C32 H32C 0.9600 .
C33 H33A 0.9600 .
C33 H33B 0.9600 .
C33 H33C 0.9600 .
C34 H34A 0.9300 .
C35 H35A 0.9600 .
C35 H35B 0.9600 .
C35 H35C 0.9600 .
C36 H36A 0.9600 .
C36 H36B 0.9600 .
C36 H36C 0.9600 .
